data_1570556
loop_
_publ_author_name
'Perez-Jimenez, Marina'
'Crimmin, Mark R.'

_publ_section_title
;
 Photochemical H<sub>2</sub> activation by an Zn-Fe heterometallic: a
 mechanistic investigation.
;
_journal_issue 4
_journal_name_full 'Chemical science'
_journal_page_first 1424
_journal_page_last 1430
_journal_paper_doi 10.1039/d3sc05966a
_journal_volume 15
_journal_year 2024
_chemical_formula_moiety 'C30 H34 Fe N2 O2 Zn'
_chemical_formula_sum 'C30 H34 Fe N2 O2 Zn'
_chemical_formula_weight 575.81
_chemical_properties_physical Air-sensitive,Moisture-sensitive
_space_group_crystal_system orthorhombic
_space_group_IT_number 61
_space_group_name_Hall '-P 2ac 2ab'
_space_group_name_H-M_alt 'P b c a'
_atom_sites_solution_hydrogens geom
_audit_creation_date 2023-08-25
_audit_creation_method
;
Olex2 1.5
(compiled 2021.08.20 svn.r13c46975 for OlexSys, GUI svn.r6396)
;
_audit_update_record
;
2023-09-25 deposited with the CCDC.	2023-12-14 downloaded from the CCDC.
;
_cell_angle_alpha 90
_cell_angle_beta 90
_cell_angle_gamma 90
_cell_formula_units_Z 8
_cell_length_a 14.1876(4)
_cell_length_b 14.5939(3)
_cell_length_c 26.9748(5)
_cell_measurement_reflns_used 3291
_cell_measurement_temperature 173.00(14)
_cell_measurement_theta_max 73.3700
_cell_measurement_theta_min 4.5050
_cell_volume 5585.2(2)
_computing_cell_refinement 'CrysAlisPro 1.171.38.46 (Rigaku OD, 2015)'
_computing_data_collection 'CrysAlisPro 1.171.38.46 (Rigaku OD, 2015)'
_computing_data_reduction 'CrysAlisPro 1.171.38.46 (Rigaku OD, 2015)'
_computing_molecular_graphics 'Olex2 1.5 (Dolomanov et al., 2009)'
_computing_publication_material 'Olex2 1.5 (Dolomanov et al., 2009)'
_computing_structure_refinement 'SHELXL 2014/7 (Sheldrick, 2015)'
_diffrn_ambient_environment N~2~
_diffrn_ambient_temperature 173.00(14)
_diffrn_detector 'CCD plate'
_diffrn_detector_area_resol_mean 10.4115
_diffrn_detector_type Atlas
_diffrn_measured_fraction_theta_full 0.991
_diffrn_measured_fraction_theta_max 0.960
_diffrn_measurement_details
;
List of Runs (angles in degrees, time in seconds):

  # Type    Start    End  Width  t~exp~   \w     \q     \k     \f   Frames
#--------------------------------------------------------------------------
  1  \w    -30.00  70.00   1.00    2.88    --   42.36 -57.00 150.00  100
  2  \w     52.00 128.00   1.00   15.24    --  105.75 -77.00 120.00   76
  3  \w     33.00 126.00   1.00   15.24    --  105.75 -61.00 -30.00   93
  4  \w     82.00 132.00   1.00   15.24    --  105.75 -45.00-150.00   50
;
_diffrn_measurement_device 'four-circle diffractometer'
_diffrn_measurement_device_type 'Xcalibur, Atlas, Ultra'
_diffrn_measurement_method '\w scans'
_diffrn_orient_matrix_type 'CrysAlisPro convention (1999,Acta A55,543-557)'
_diffrn_orient_matrix_UB_11 -0.0165596000
_diffrn_orient_matrix_UB_12 -0.1019869000
_diffrn_orient_matrix_UB_13 -0.0119397000
_diffrn_orient_matrix_UB_21 0.0838210000
_diffrn_orient_matrix_UB_22 0.0015102000
_diffrn_orient_matrix_UB_23 -0.0362710000
_diffrn_orient_matrix_UB_31 0.0669109000
_diffrn_orient_matrix_UB_32 -0.0273365000
_diffrn_orient_matrix_UB_33 0.0424801000
_diffrn_radiation_monochromator mirror
_diffrn_radiation_probe x-ray
_diffrn_radiation_type 'Cu K\a'
_diffrn_radiation_wavelength 1.54184
_diffrn_reflns_av_R_equivalents 0.0482
_diffrn_reflns_av_unetI/netI 0.0658
_diffrn_reflns_Laue_measured_fraction_full 0.991
_diffrn_reflns_Laue_measured_fraction_max 0.960
_diffrn_reflns_limit_h_max 17
_diffrn_reflns_limit_h_min -10
_diffrn_reflns_limit_k_max 12
_diffrn_reflns_limit_k_min -17
_diffrn_reflns_limit_l_max 32
_diffrn_reflns_limit_l_min -15
_diffrn_reflns_number 10742
_diffrn_reflns_point_group_measured_fraction_full 0.991
_diffrn_reflns_point_group_measured_fraction_max 0.960
_diffrn_reflns_theta_full 67.684
_diffrn_reflns_theta_max 73.663
_diffrn_reflns_theta_min 4.523
_diffrn_source 'fine-focus sealed X-ray tube'
_diffrn_source_type 'Enhance Ultra (Cu) X-ray Source'
_exptl_absorpt_coefficient_mu 5.438
_exptl_absorpt_correction_T_max 1.00000
_exptl_absorpt_correction_T_min 0.94440
_exptl_absorpt_correction_type multi-scan
_exptl_absorpt_process_details
;
CrysAlisPro 1.171.38.46 (Rigaku Oxford Diffraction, 2015)
Empirical absorption correction using spherical harmonics,
 implemented in SCALE3 ABSPACK scaling algorithm.
;
_exptl_crystal_colour yellow
_exptl_crystal_colour_primary yellow
_exptl_crystal_density_diffrn 1.370
_exptl_crystal_description block
_exptl_crystal_F_000 2400
_exptl_crystal_size_max 0.11
_exptl_crystal_size_mid 0.09
_exptl_crystal_size_min 0.08
_refine_diff_density_max 0.468
_refine_diff_density_min -0.365
_refine_diff_density_rms 0.069
_refine_ls_extinction_method none
_refine_ls_goodness_of_fit_ref 1.034
_refine_ls_hydrogen_treatment constr
_refine_ls_matrix_type full
_refine_ls_number_parameters 333
_refine_ls_number_reflns 5419
_refine_ls_number_restraints 0
_refine_ls_restrained_S_all 1.034
_refine_ls_R_factor_all 0.0600
_refine_ls_R_factor_gt 0.0410
_refine_ls_shift/su_max 0.001
_refine_ls_shift/su_mean 0.000
_refine_ls_structure_factor_coef Fsqd
_refine_ls_weighting_details 'w=1/[\s^2^(Fo^2^)+(0.0266P)^2^+2.1980P] where P=(Fo^2^+2Fc^2^)/3'
_refine_ls_weighting_scheme calc
_refine_ls_wR_factor_gt 0.0905
_refine_ls_wR_factor_ref 0.1040
_reflns_Friedel_coverage 0.000
_reflns_number_gt 4218
_reflns_number_total 5419
_reflns_threshold_expression 'I > 2\s(I)'
_cod_data_source_file d3sc05966a3.cif
_cod_data_source_block mrc2370
_cod_depositor_comments 'Adding full bibliography for 1570556--1570557.cif.'
_cod_database_code 1570556
_shelx_shelxl_version_number 2014/7
_chemical_oxdiff_formula 'C50 H120 N2 O2 Zn1 Fe1'
_chemical_oxdiff_usercomment MPJ-161
_shelx_space_group_comment
;
The symmetry employed for this shelxl refinement is uniquely defined
by the following loop, which should always be used as a source of
symmetry information in preference to the above space-group names.
They are only intended as comments.
;
_shelx_estimated_absorpt_t_max 0.670
_shelx_estimated_absorpt_t_min 0.586
_olex2_refinement_description
;
1. Fixed Uiso
 At 1.2 times of:
  All C(H) groups
 At 1.5 times of:
  All C(H,H,H) groups
2.a Aromatic/amide H refined with riding coordinates:
 C2(H2), C19(H19), C17(H17), C28(H28), C8(H8), C10(H10), C27(H27), C26(H26),
 C25(H25), C24(H24)
2.b Idealised Me refined as rotating group:
 C14(H14A,H14B,H14C), C4(H4A,H4B,H4C), C5(H5A,H5B,H5C), C21(H21A,H21B,H21C),
 C12(H12A,H12B,H12C), C22(H22A,H22B,H22C), C23(H23A,H23B,H23C), C13(H13A,H13B,
 H13C)
;
_olex2_date_sample_data_collection 2023-06-27
_olex2_submission_special_instructions 'No special instructions were received'
_oxdiff_exptl_absorpt_empirical_details
;
Empirical correction (ABSPACK) includes:
- Absorption correction using spherical harmonics
- Frame scaling
;
_oxdiff_exptl_absorpt_empirical_full_max 1.169
_oxdiff_exptl_absorpt_empirical_full_min 0.895

loop_
_space_group_symop_operation_xyz
'x, y, z'
'-x+1/2, -y, z+1/2'
'x+1/2, -y+1/2, -z'
'-x, y+1/2, -z+1/2'
'-x, -y, -z'
'x-1/2, y, -z-1/2'
'-x-1/2, y-1/2, z'
'x, -y-1/2, z-1/2'

loop_
_atom_site_label
_atom_site_type_symbol
_atom_site_fract_x
_atom_site_fract_y
_atom_site_fract_z
_atom_site_U_iso_or_equiv
_atom_site_adp_type
_atom_site_occupancy
_atom_site_site_symmetry_order
_atom_site_calc_flag
_atom_site_refinement_flags_posn
_atom_site_refinement_flags_adp
_atom_site_refinement_flags_occupancy
_atom_site_disorder_assembly
_atom_site_disorder_group
Zn1 Zn 0.35851(3) 0.18238(3) 0.37759(2) 0.02737(11) Uani 1 1 d . . . . .
Fe1 Fe 0.22597(3) 0.08595(3) 0.39060(2) 0.02954(12) Uani 1 1 d . . . . .
N1 N 0.41523(18) 0.22536(17) 0.31418(10) 0.0285(5) Uani 1 1 d . . . . .
O2 O 0.2722(2) 0.0737(2) 0.49527(10) 0.0509(7) Uani 1 1 d . . . . .
O1 O 0.3439(2) -0.06783(19) 0.36392(13) 0.0602(8) Uani 1 1 d . . . . .
C15 C 0.3772(2) 0.1879(2) 0.26950(11) 0.0271(6) Uani 1 1 d . . . . .
C2 C 0.5346(2) 0.3181(2) 0.35323(11) 0.0301(6) Uani 1 1 d . . . . .
H2 H 0.5824 0.3598 0.3464 0.036 Uiso 1 1 calc R U . . .
N2 N 0.44840(19) 0.24893(17) 0.42028(9) 0.0293(5) Uani 1 1 d . . . . .
C1 C 0.5166(2) 0.3034(2) 0.40351(12) 0.0309(6) Uani 1 1 d . . . . .
C19 C 0.2674(2) 0.1945(2) 0.20171(12) 0.0377(7) Uani 1 1 d . . . . .
H19 H 0.2214 0.2260 0.1840 0.045 Uiso 1 1 calc R U . . .
C6 C 0.4435(2) 0.2301(2) 0.47248(11) 0.0290(6) Uani 1 1 d . . . . .
C16 C 0.4051(2) 0.1000(2) 0.25418(12) 0.0327(6) Uani 1 1 d . . . . .
C17 C 0.3625(3) 0.0612(2) 0.21356(13) 0.0405(8) Uani 1 1 d . . . . .
H17 H 0.3815 0.0033 0.2033 0.049 Uiso 1 1 calc R U . . .
C14 C 0.4226(3) 0.1609(3) 0.62707(14) 0.0565(11) Uani 1 1 d . . . . .
H14A H 0.4500 0.1016 0.6328 0.085 Uiso 1 1 calc R U . . .
H14B H 0.3576 0.1601 0.6370 0.085 Uiso 1 1 calc R U . . .
H14C H 0.4560 0.2060 0.6461 0.085 Uiso 1 1 calc R U . . .
C4 C 0.5796(3) 0.3521(3) 0.43985(13) 0.0433(8) Uani 1 1 d . . . . .
H4A H 0.6213 0.3087 0.4551 0.065 Uiso 1 1 calc R U . . .
H4B H 0.5417 0.3810 0.4649 0.065 Uiso 1 1 calc R U . . .
H4C H 0.6158 0.3978 0.4227 0.065 Uiso 1 1 calc R U . . .
C7 C 0.4989(2) 0.1589(2) 0.49177(12) 0.0314(6) Uani 1 1 d . . . . .
C3 C 0.4912(2) 0.27912(19) 0.31157(11) 0.0276(6) Uani 1 1 d . . . . .
C28 C 0.1598(3) 0.1909(3) 0.34999(18) 0.0548(11) Uani 1 1 d . . . . .
H28 H 0.1873 0.2454 0.3395 0.066 Uiso 1 1 calc R U . . .
C30 C 0.2563(3) 0.0810(2) 0.45310(14) 0.0391(7) Uani 1 1 d . . . . .
C11 C 0.3798(2) 0.2773(2) 0.50260(13) 0.0366(7) Uani 1 1 d . . . . .
C18 C 0.2915(3) 0.1059(3) 0.18719(13) 0.0414(8) Uani 1 1 d . . . . .
C8 C 0.4910(3) 0.1381(2) 0.54186(13) 0.0377(7) Uani 1 1 d . . . . .
H8 H 0.5284 0.0918 0.5550 0.045 Uiso 1 1 calc R U . . .
C10 C 0.3749(3) 0.2536(2) 0.55254(13) 0.0401(8) Uani 1 1 d . . . . .
H10 H 0.3337 0.2856 0.5731 0.048 Uiso 1 1 calc R U . . .
C27 C 0.1574(3) 0.1087(3) 0.32362(16) 0.0511(10) Uani 1 1 d . . . . .
H27 H 0.1853 0.0983 0.2929 0.061 Uiso 1 1 calc R U . . .
C9 C 0.4292(2) 0.1841(3) 0.57275(13) 0.0385(7) Uani 1 1 d . . . . .
C5 C 0.5336(2) 0.2989(2) 0.26166(12) 0.0348(7) Uani 1 1 d . . . . .
H5A H 0.5664 0.2456 0.2499 0.052 Uiso 1 1 calc R U . . .
H5B H 0.5770 0.3491 0.2644 0.052 Uiso 1 1 calc R U . . .
H5C H 0.4845 0.3146 0.2387 0.052 Uiso 1 1 calc R U . . .
C26 C 0.1055(3) 0.0436(3) 0.35135(17) 0.0505(10) Uani 1 1 d . . . . .
H26 H 0.0919 -0.0161 0.3417 0.061 Uiso 1 1 calc R U . . .
C21 C 0.4837(3) 0.0508(2) 0.28130(15) 0.0447(8) Uani 1 1 d . . . . .
H21A H 0.5385 0.0893 0.2824 0.067 Uiso 1 1 calc R U . . .
H21B H 0.4987 -0.0051 0.2642 0.067 Uiso 1 1 calc R U . . .
H21C H 0.4637 0.0369 0.3145 0.067 Uiso 1 1 calc R U . . .
C12 C 0.5654(3) 0.1069(3) 0.45862(15) 0.0474(9) Uani 1 1 d . . . . .
H12A H 0.5323 0.0867 0.4296 0.071 Uiso 1 1 calc R U . . .
H12B H 0.5896 0.0547 0.4761 0.071 Uiso 1 1 calc R U . . .
H12C H 0.6166 0.1461 0.4491 0.071 Uiso 1 1 calc R U . . .
C22 C 0.2875(2) 0.3351(2) 0.25539(15) 0.0412(8) Uani 1 1 d . . . . .
H22A H 0.2648 0.3378 0.2889 0.062 Uiso 1 1 calc R U . . .
H22B H 0.2398 0.3579 0.2334 0.062 Uiso 1 1 calc R U . . .
H22C H 0.3432 0.3720 0.2523 0.062 Uiso 1 1 calc R U . . .
C20 C 0.3104(2) 0.2372(2) 0.24218(12) 0.0308(6) Uani 1 1 d . . . . .
C25 C 0.0781(2) 0.0852(3) 0.39608(18) 0.0560(11) Uani 1 1 d . . . . .
H25 H 0.0433 0.0579 0.4213 0.067 Uiso 1 1 calc R U . . .
C23 C 0.2443(4) 0.0602(3) 0.14372(16) 0.0656(13) Uani 1 1 d . . . . .
H23A H 0.1916 0.0965 0.1331 0.098 Uiso 1 1 calc R U . . .
H23B H 0.2227 0.0004 0.1533 0.098 Uiso 1 1 calc R U . . .
H23C H 0.2885 0.0545 0.1170 0.098 Uiso 1 1 calc R U . . .
C29 C 0.2994(3) -0.0045(2) 0.37459(13) 0.0385(7) Uani 1 1 d . . . . .
C13 C 0.3191(3) 0.3514(3) 0.48156(16) 0.0560(11) Uani 1 1 d . . . . .
H13A H 0.3578 0.3946 0.4641 0.084 Uiso 1 1 calc R U . . .
H13B H 0.2865 0.3821 0.5080 0.084 Uiso 1 1 calc R U . . .
H13C H 0.2741 0.3251 0.4591 0.084 Uiso 1 1 calc R U . . .
C24 C 0.1130(3) 0.1764(3) 0.3958(2) 0.0633(12) Uani 1 1 d . . . . .
H24 H 0.1063 0.2191 0.4211 0.076 Uiso 1 1 calc R U . . .

loop_
_atom_site_aniso_label
_atom_site_aniso_U_11
_atom_site_aniso_U_22
_atom_site_aniso_U_33
_atom_site_aniso_U_23
_atom_site_aniso_U_13
_atom_site_aniso_U_12
Zn1 0.02800(19) 0.02916(18) 0.02494(19) 0.00177(15) -0.00192(16) -0.00304(15)
Fe1 0.0279(2) 0.0285(2) 0.0322(3) 0.0028(2) -0.0018(2) -0.00166(18)
N1 0.0305(13) 0.0290(12) 0.0260(13) 0.0006(10) -0.0018(11) -0.0024(10)
O2 0.0588(16) 0.0591(16) 0.0347(14) 0.0051(12) -0.0010(12) -0.0110(13)
O1 0.0662(18) 0.0415(14) 0.073(2) -0.0098(14) -0.0032(17) 0.0148(14)
C15 0.0263(13) 0.0330(14) 0.0221(13) 0.0008(12) 0.0012(11) -0.0026(11)
C2 0.0313(14) 0.0294(13) 0.0297(15) 0.0002(12) -0.0022(12) -0.0035(12)
N2 0.0341(13) 0.0305(12) 0.0231(12) -0.0010(10) -0.0042(11) -0.0024(10)
C1 0.0357(15) 0.0278(14) 0.0293(15) -0.0008(12) -0.0014(13) -0.0010(12)
C19 0.0370(17) 0.0476(18) 0.0285(16) 0.0065(14) -0.0062(14) -0.0042(14)
C6 0.0351(15) 0.0288(14) 0.0230(14) 0.0024(11) -0.0035(13) -0.0026(12)
C16 0.0375(16) 0.0313(14) 0.0295(15) -0.0002(13) -0.0009(14) -0.0026(13)
C17 0.053(2) 0.0336(15) 0.0348(17) -0.0048(13) 0.0017(16) -0.0046(15)
C14 0.060(2) 0.077(3) 0.0327(19) 0.012(2) 0.0008(19) -0.013(2)
C4 0.049(2) 0.0468(18) 0.0339(18) 0.0005(15) -0.0105(16) -0.0180(16)
C7 0.0326(15) 0.0310(14) 0.0307(16) 0.0002(12) -0.0008(13) -0.0008(12)
C3 0.0288(14) 0.0254(13) 0.0286(15) 0.0048(11) -0.0022(12) 0.0042(11)
C28 0.0378(18) 0.044(2) 0.082(3) 0.021(2) -0.022(2) 0.0018(16)
C30 0.0425(18) 0.0350(16) 0.040(2) 0.0013(14) 0.0028(16) -0.0044(14)
C11 0.0407(17) 0.0366(16) 0.0324(17) -0.0014(14) 0.0016(15) 0.0011(14)
C18 0.0445(18) 0.0480(19) 0.0319(17) -0.0018(15) -0.0062(15) -0.0138(16)
C8 0.0427(18) 0.0354(15) 0.0350(17) 0.0087(14) -0.0088(15) -0.0055(14)
C10 0.0465(19) 0.0454(18) 0.0284(16) -0.0032(14) 0.0049(15) -0.0025(15)
C27 0.0352(18) 0.070(3) 0.048(2) 0.015(2) -0.0113(17) -0.0034(17)
C9 0.0412(17) 0.0449(17) 0.0293(16) 0.0001(15) 0.0010(14) -0.0089(15)
C5 0.0329(15) 0.0434(17) 0.0280(16) 0.0005(13) 0.0032(13) -0.0049(13)
C26 0.0343(17) 0.051(2) 0.066(3) 0.007(2) -0.0108(18) -0.0116(16)
C21 0.049(2) 0.0395(17) 0.046(2) 0.0005(16) 0.0002(17) 0.0111(16)
C12 0.054(2) 0.0470(19) 0.041(2) -0.0006(17) -0.0001(18) 0.0145(17)
C22 0.0329(16) 0.0392(17) 0.052(2) 0.0024(16) -0.0036(16) 0.0067(13)
C20 0.0285(14) 0.0373(16) 0.0267(15) 0.0029(12) -0.0002(13) -0.0031(12)
C25 0.0156(14) 0.086(3) 0.067(3) 0.013(2) 0.0014(16) -0.0007(16)
C23 0.086(3) 0.066(3) 0.045(2) -0.004(2) -0.024(2) -0.020(3)
C29 0.0466(18) 0.0339(16) 0.0351(18) 0.0006(14) -0.0009(16) -0.0002(14)
C13 0.062(2) 0.059(2) 0.047(2) 0.0045(19) 0.014(2) 0.024(2)
C24 0.047(2) 0.056(2) 0.087(3) -0.013(2) -0.002(2) 0.018(2)

loop_
_atom_type_symbol
_atom_type_description
_atom_type_scat_dispersion_real
_atom_type_scat_dispersion_imag
_atom_type_scat_source
C C 0.0181 0.0091 'International Tables Vol C Tables 4.2.6.8 and 6.1.1.4'
H H 0.0000 0.0000 'International Tables Vol C Tables 4.2.6.8 and 6.1.1.4'
Fe Fe -1.1336 3.1974 'International Tables Vol C Tables 4.2.6.8 and 6.1.1.4'
N N 0.0311 0.0180 'International Tables Vol C Tables 4.2.6.8 and 6.1.1.4'
O O 0.0492 0.0322 'International Tables Vol C Tables 4.2.6.8 and 6.1.1.4'
Zn Zn -1.5491 0.6778 'International Tables Vol C Tables 4.2.6.8 and 6.1.1.4'

loop_
_geom_angle_atom_site_label_1
_geom_angle_atom_site_label_2
_geom_angle_atom_site_label_3
_geom_angle
_geom_angle_site_symmetry_1
_geom_angle_site_symmetry_3
_geom_angle_publ_flag
N1 Zn1 Fe1 129.30(8) . . ?
N2 Zn1 Fe1 135.81(8) . . ?
N2 Zn1 N1 94.88(11) . . ?
C28 Fe1 Zn1 81.08(11) . . ?
C28 Fe1 C25 66.14(17) . . ?
C30 Fe1 Zn1 88.40(11) . . ?
C30 Fe1 C28 130.14(18) . . ?
C30 Fe1 C27 164.54(18) . . ?
C30 Fe1 C26 132.52(17) . . ?
C30 Fe1 C25 100.26(18) . . ?
C30 Fe1 C24 98.7(2) . . ?
C27 Fe1 Zn1 98.49(11) . . ?
C27 Fe1 C28 38.98(18) . . ?
C27 Fe1 C26 39.56(16) . . ?
C27 Fe1 C25 66.13(17) . . ?
C27 Fe1 C24 66.22(19) . . ?
C26 Fe1 Zn1 138.00(12) . . ?
C26 Fe1 C28 65.75(15) . . ?
C26 Fe1 C25 39.04(18) . . ?
C25 Fe1 Zn1 143.46(13) . . ?
C29 Fe1 Zn1 86.50(12) . . ?
C29 Fe1 C28 133.76(19) . . ?
C29 Fe1 C30 93.49(17) . . ?
C29 Fe1 C27 100.70(18) . . ?
C29 Fe1 C26 97.97(17) . . ?
C29 Fe1 C25 127.71(18) . . ?
C29 Fe1 C24 163.94(19) . . ?
C24 Fe1 Zn1 104.13(14) . . ?
C24 Fe1 C28 39.6(2) . . ?
C24 Fe1 C26 66.05(18) . . ?
C24 Fe1 C25 39.67(19) . . ?
C15 N1 Zn1 116.82(19) . . ?
C3 N1 Zn1 123.8(2) . . ?
C3 N1 C15 119.0(3) . . ?
C16 C15 N1 119.4(3) . . ?
C20 C15 N1 120.2(3) . . ?
C20 C15 C16 120.3(3) . . ?
C1 C2 H2 115.3 . . ?
C1 C2 C3 129.5(3) . . ?
C3 C2 H2 115.3 . . ?
C1 N2 Zn1 124.4(2) . . ?
C1 N2 C6 118.9(3) . . ?
C6 N2 Zn1 116.5(2) . . ?
C2 C1 C4 116.8(3) . . ?
N2 C1 C2 123.7(3) . . ?
N2 C1 C4 119.5(3) . . ?
C18 C19 H19 119.1 . . ?
C18 C19 C20 121.7(3) . . ?
C20 C19 H19 119.1 . . ?
C7 C6 N2 118.6(3) . . ?
C11 C6 N2 120.4(3) . . ?
C11 C6 C7 120.8(3) . . ?
C15 C16 C21 119.9(3) . . ?
C17 C16 C15 119.1(3) . . ?
C17 C16 C21 120.9(3) . . ?
C16 C17 H17 118.9 . . ?
C16 C17 C18 122.2(3) . . ?
C18 C17 H17 118.9 . . ?
H14A C14 H14B 109.5 . . ?
H14A C14 H14C 109.5 . . ?
H14B C14 H14C 109.5 . . ?
C9 C14 H14A 109.5 . . ?
C9 C14 H14B 109.5 . . ?
C9 C14 H14C 109.5 . . ?
C1 C4 H4A 109.5 . . ?
C1 C4 H4B 109.5 . . ?
C1 C4 H4C 109.5 . . ?
H4A C4 H4B 109.5 . . ?
H4A C4 H4C 109.5 . . ?
H4B C4 H4C 109.5 . . ?
C6 C7 C12 120.3(3) . . ?
C8 C7 C6 118.5(3) . . ?
C8 C7 C12 121.2(3) . . ?
N1 C3 C2 123.4(3) . . ?
N1 C3 C5 118.9(3) . . ?
C2 C3 C5 117.7(3) . . ?
Fe1 C28 H28 126.5 . . ?
C27 C28 Fe1 69.5(2) . . ?
C27 C28 H28 126.1 . . ?
C27 C28 C24 107.7(4) . . ?
C24 C28 Fe1 69.3(2) . . ?
C24 C28 H28 126.1 . . ?
O2 C30 Fe1 175.8(3) . . ?
C6 C11 C13 120.6(3) . . ?
C10 C11 C6 118.2(3) . . ?
C10 C11 C13 121.2(3) . . ?
C19 C18 C17 117.9(3) . . ?
C19 C18 C23 121.4(4) . . ?
C17 C18 C23 120.7(4) . . ?
C7 C8 H8 119.0 . . ?
C9 C8 C7 122.0(3) . . ?
C9 C8 H8 119.0 . . ?
C11 C10 H10 118.9 . . ?
C9 C10 C11 122.3(3) . . ?
C9 C10 H10 118.9 . . ?
Fe1 C27 H27 123.3 . . ?
C28 C27 Fe1 71.5(2) . . ?
C28 C27 H27 125.7 . . ?
C28 C27 C26 108.7(4) . . ?
C26 C27 Fe1 71.2(2) . . ?
C26 C27 H27 125.7 . . ?
C8 C9 C14 121.1(4) . . ?
C8 C9 C10 118.1(3) . . ?
C10 C9 C14 120.8(4) . . ?
C3 C5 H5A 109.5 . . ?
C3 C5 H5B 109.5 . . ?
C3 C5 H5C 109.5 . . ?
H5A C5 H5B 109.5 . . ?
H5A C5 H5C 109.5 . . ?
H5B C5 H5C 109.5 . . ?
Fe1 C26 H26 125.8 . . ?
C27 C26 Fe1 69.3(2) . . ?
C27 C26 H26 126.0 . . ?
C25 C26 Fe1 70.5(2) . . ?
C25 C26 C27 108.0(4) . . ?
C25 C26 H26 126.0 . . ?
C16 C21 H21A 109.5 . . ?
C16 C21 H21B 109.5 . . ?
C16 C21 H21C 109.5 . . ?
H21A C21 H21B 109.5 . . ?
H21A C21 H21C 109.5 . . ?
H21B C21 H21C 109.5 . . ?
C7 C12 H12A 109.5 . . ?
C7 C12 H12B 109.5 . . ?
C7 C12 H12C 109.5 . . ?
H12A C12 H12B 109.5 . . ?
H12A C12 H12C 109.5 . . ?
H12B C12 H12C 109.5 . . ?
H22A C22 H22B 109.5 . . ?
H22A C22 H22C 109.5 . . ?
H22B C22 H22C 109.5 . . ?
C20 C22 H22A 109.5 . . ?
C20 C22 H22B 109.5 . . ?
C20 C22 H22C 109.5 . . ?
C15 C20 C22 120.5(3) . . ?
C19 C20 C15 118.6(3) . . ?
C19 C20 C22 120.8(3) . . ?
Fe1 C25 H25 125.6 . . ?
C26 C25 Fe1 70.5(2) . . ?
C26 C25 H25 126.2 . . ?
C26 C25 C24 107.6(4) . . ?
C24 C25 Fe1 69.3(2) . . ?
C24 C25 H25 126.2 . . ?
C18 C23 H23A 109.5 . . ?
C18 C23 H23B 109.5 . . ?
C18 C23 H23C 109.5 . . ?
H23A C23 H23B 109.5 . . ?
H23A C23 H23C 109.5 . . ?
H23B C23 H23C 109.5 . . ?
O1 C29 Fe1 176.3(3) . . ?
C11 C13 H13A 109.5 . . ?
C11 C13 H13B 109.5 . . ?
C11 C13 H13C 109.5 . . ?
H13A C13 H13B 109.5 . . ?
H13A C13 H13C 109.5 . . ?
H13B C13 H13C 109.5 . . ?
Fe1 C24 H24 123.6 . . ?
C28 C24 Fe1 71.0(2) . . ?
C28 C24 C25 108.0(4) . . ?
C28 C24 H24 126.0 . . ?
C25 C24 Fe1 71.0(2) . . ?
C25 C24 H24 126.0 . . ?

loop_
_geom_bond_atom_site_label_1
_geom_bond_atom_site_label_2
_geom_bond_distance
_geom_bond_site_symmetry_2
_geom_bond_publ_flag
Zn1 Fe1 2.3747(6) . ?
Zn1 N1 1.992(3) . ?
Zn1 N2 1.974(3) . ?
Fe1 C28 2.103(4) . ?
Fe1 C30 1.741(4) . ?
Fe1 C27 2.078(4) . ?
Fe1 C26 2.103(4) . ?
Fe1 C25 2.103(3) . ?
Fe1 C29 1.736(4) . ?
Fe1 C24 2.081(4) . ?
N1 C15 1.429(4) . ?
N1 C3 1.335(4) . ?
O2 C30 1.164(5) . ?
O1 C29 1.156(5) . ?
C15 C16 1.405(4) . ?
C15 C20 1.399(4) . ?
C2 H2 0.9300 . ?
C2 C1 1.397(4) . ?
C2 C3 1.402(4) . ?
N2 C1 1.331(4) . ?
N2 C6 1.436(4) . ?
C1 C4 1.505(4) . ?
C19 H19 0.9300 . ?
C19 C18 1.393(5) . ?
C19 C20 1.397(5) . ?
C6 C7 1.402(4) . ?
C6 C11 1.398(5) . ?
C16 C17 1.374(5) . ?
C16 C21 1.515(5) . ?
C17 H17 0.9300 . ?
C17 C18 1.395(6) . ?
C14 H14A 0.9600 . ?
C14 H14B 0.9600 . ?
C14 H14C 0.9600 . ?
C14 C9 1.507(5) . ?
C4 H4A 0.9600 . ?
C4 H4B 0.9600 . ?
C4 H4C 0.9600 . ?
C7 C8 1.390(5) . ?
C7 C12 1.505(5) . ?
C3 C5 1.503(4) . ?
C28 H28 0.9300 . ?
C28 C27 1.395(6) . ?
C28 C24 1.418(7) . ?
C11 C10 1.393(5) . ?
C11 C13 1.494(5) . ?
C18 C23 1.506(5) . ?
C8 H8 0.9300 . ?
C8 C9 1.383(5) . ?
C10 H10 0.9300 . ?
C10 C9 1.386(5) . ?
C27 H27 0.9300 . ?
C27 C26 1.415(6) . ?
C5 H5A 0.9600 . ?
C5 H5B 0.9600 . ?
C5 H5C 0.9600 . ?
C26 H26 0.9300 . ?
C26 C25 1.406(6) . ?
C21 H21A 0.9600 . ?
C21 H21B 0.9600 . ?
C21 H21C 0.9600 . ?
C12 H12A 0.9600 . ?
C12 H12B 0.9600 . ?
C12 H12C 0.9600 . ?
C22 H22A 0.9600 . ?
C22 H22B 0.9600 . ?
C22 H22C 0.9600 . ?
C22 C20 1.509(5) . ?
C25 H25 0.9300 . ?
C25 C24 1.420(7) . ?
C23 H23A 0.9600 . ?
C23 H23B 0.9600 . ?
C23 H23C 0.9600 . ?
C13 H13A 0.9600 . ?
C13 H13B 0.9600 . ?
C13 H13C 0.9600 . ?
C24 H24 0.9300 . ?

loop_
_geom_torsion_atom_site_label_1
_geom_torsion_atom_site_label_2
_geom_torsion_atom_site_label_3
_geom_torsion_atom_site_label_4
_geom_torsion
_geom_torsion_site_symmetry_1
_geom_torsion_site_symmetry_2
_geom_torsion_site_symmetry_3
_geom_torsion_site_symmetry_4
_geom_torsion_publ_flag
Zn1 N1 C15 C16 -79.4(3) . . . . ?
Zn1 N1 C15 C20 98.4(3) . . . . ?
Zn1 N1 C3 C2 -5.9(4) . . . . ?
Zn1 N1 C3 C5 173.6(2) . . . . ?
Zn1 N2 C1 C2 -2.0(4) . . . . ?
Zn1 N2 C1 C4 178.7(2) . . . . ?
Zn1 N2 C6 C7 90.0(3) . . . . ?
Zn1 N2 C6 C11 -85.4(3) . . . . ?
Fe1 C28 C27 C26 61.8(3) . . . . ?
Fe1 C28 C24 C25 -61.8(3) . . . . ?
Fe1 C27 C26 C25 60.1(3) . . . . ?
Fe1 C26 C25 C24 59.6(3) . . . . ?
Fe1 C25 C24 C28 61.8(3) . . . . ?
N1 C15 C16 C17 174.5(3) . . . . ?
N1 C15 C16 C21 -7.6(4) . . . . ?
N1 C15 C20 C19 -173.2(3) . . . . ?
N1 C15 C20 C22 8.4(4) . . . . ?
C15 N1 C3 C2 -179.0(3) . . . . ?
C15 N1 C3 C5 0.4(4) . . . . ?
C15 C16 C17 C18 -0.6(5) . . . . ?
N2 C6 C7 C8 -177.2(3) . . . . ?
N2 C6 C7 C12 3.0(4) . . . . ?
N2 C6 C11 C10 177.2(3) . . . . ?
N2 C6 C11 C13 -3.1(5) . . . . ?
C1 C2 C3 N1 7.1(5) . . . . ?
C1 C2 C3 C5 -172.4(3) . . . . ?
C1 N2 C6 C7 -84.8(4) . . . . ?
C1 N2 C6 C11 99.8(4) . . . . ?
C6 N2 C1 C2 172.4(3) . . . . ?
C6 N2 C1 C4 -6.9(4) . . . . ?
C6 C7 C8 C9 1.2(5) . . . . ?
C6 C11 C10 C9 -1.4(5) . . . . ?
C16 C15 C20 C19 4.6(4) . . . . ?
C16 C15 C20 C22 -173.7(3) . . . . ?
C16 C17 C18 C19 3.2(5) . . . . ?
C16 C17 C18 C23 -178.2(4) . . . . ?
C7 C6 C11 C10 1.9(5) . . . . ?
C7 C6 C11 C13 -178.4(3) . . . . ?
C7 C8 C9 C14 -179.4(3) . . . . ?
C7 C8 C9 C10 -0.7(5) . . . . ?
C3 N1 C15 C16 94.2(3) . . . . ?
C3 N1 C15 C20 -87.9(4) . . . . ?
C3 C2 C1 N2 -2.7(5) . . . . ?
C3 C2 C1 C4 176.6(3) . . . . ?
C28 C27 C26 Fe1 -62.0(3) . . . . ?
C28 C27 C26 C25 -1.9(4) . . . . ?
C11 C6 C7 C8 -1.8(5) . . . . ?
C11 C6 C7 C12 178.3(3) . . . . ?
C11 C10 C9 C14 179.5(4) . . . . ?
C11 C10 C9 C8 0.8(5) . . . . ?
C18 C19 C20 C15 -2.0(5) . . . . ?
C18 C19 C20 C22 176.3(3) . . . . ?
C27 C28 C24 Fe1 59.2(3) . . . . ?
C27 C28 C24 C25 -2.6(4) . . . . ?
C27 C26 C25 Fe1 -59.4(3) . . . . ?
C27 C26 C25 C24 0.2(4) . . . . ?
C26 C25 C24 Fe1 -60.3(3) . . . . ?
C26 C25 C24 C28 1.5(4) . . . . ?
C21 C16 C17 C18 -178.5(3) . . . . ?
C12 C7 C8 C9 -179.0(3) . . . . ?
C20 C15 C16 C17 -3.3(5) . . . . ?
C20 C15 C16 C21 174.5(3) . . . . ?
C20 C19 C18 C17 -1.8(5) . . . . ?
C20 C19 C18 C23 179.6(4) . . . . ?
C13 C11 C10 C9 178.9(4) . . . . ?
C24 C28 C27 Fe1 -59.0(3) . . . . ?
C24 C28 C27 C26 2.8(4) . . . . ?
